data_7132615
loop_
_publ_author_name
'Chen, Zi-Jia'
'Fan, Ling-Jie'
'Xie, Pei-Pei'
'Qian, Pu-Fan'
'Hu, Xinquan'
'Zhou, Tao'
'Shi, Bing-Feng'

_publ_section_title
;
 Pd(II)-Catalyzed enantioselective C-H olefination toward the synthesis of
 <i>P</i>-stereogenic phosphinamides.
;
_journal_issue 12
_journal_name_full 'Chemical communications (Cambridge, England)'
_journal_page_first 1623
_journal_page_last 1626
_journal_paper_doi 10.1039/d3cc05052a
_journal_volume 60
_journal_year 2024
_chemical_absolute_configuration ad
_chemical_formula_moiety 'C27 H31 N2 O3 P, H2 O'
_chemical_formula_sum 'C27 H34 N3 O3 P'
_chemical_formula_weight 479.54
_space_group_crystal_system monoclinic
_space_group_IT_number 4
_space_group_name_Hall 'P 2yb'
_space_group_name_H-M_alt 'P 1 21 1'
_atom_sites_solution_hydrogens mixed
_atom_sites_solution_primary dual
_audit_creation_date 2022-03-18
_audit_creation_method
;
Olex2 1.2
(compiled 2018.05.29 svn.r3508 for OlexSys, GUI svn.r5506)
;
_audit_update_record
;
2022-07-05 deposited with the CCDC.	2024-01-09 downloaded from the CCDC.
;
_cell_angle_alpha 90
_cell_angle_beta 98.303(2)
_cell_angle_gamma 90
_cell_formula_units_Z 2
_cell_length_a 11.2201(6)
_cell_length_b 8.4447(5)
_cell_length_c 13.8792(9)
_cell_measurement_reflns_used 9918
_cell_measurement_temperature 170(2)
_cell_measurement_theta_max 27.11
_cell_measurement_theta_min 2.83
_cell_volume 1301.28(13)
_computing_cell_refinement 'SAINT V8.40B (Bruker Nano, Inc., 2019)'
_computing_data_collection 'Bruker Instrument Service vV6.2.14'
_computing_data_reduction 'SAINT V8.40B (Bruker Nano, Inc., 2019)'
_computing_molecular_graphics 'Olex2 (Dolomanov et al., 2009)'
_computing_publication_material 'Olex2 (Dolomanov et al., 2009)'
_computing_structure_refinement 'ShelXL (Sheldrick, 2015)'
_computing_structure_solution 'ShelXT (Sheldrick, 2015)'
_diffrn_ambient_temperature 170.0
_diffrn_measured_fraction_theta_full 0.998
_diffrn_measured_fraction_theta_max 0.997
_diffrn_measurement_device_type 'zju Bruker D8 Venture'
_diffrn_measurement_method '\f and \w scans'
_diffrn_radiation_type MoK\a
_diffrn_radiation_wavelength 0.71073
_diffrn_reflns_av_R_equivalents 0.0282
_diffrn_reflns_av_unetI/netI 0.0197
_diffrn_reflns_Laue_measured_fraction_full 0.998
_diffrn_reflns_Laue_measured_fraction_max 0.997
_diffrn_reflns_limit_h_max 14
_diffrn_reflns_limit_h_min -14
_diffrn_reflns_limit_k_max 10
_diffrn_reflns_limit_k_min -10
_diffrn_reflns_limit_l_max 17
_diffrn_reflns_limit_l_min -17
_diffrn_reflns_number 45938
_diffrn_reflns_point_group_measured_fraction_full 0.999
_diffrn_reflns_point_group_measured_fraction_max 0.997
_diffrn_reflns_theta_full 25.242
_diffrn_reflns_theta_max 27.127
_diffrn_reflns_theta_min 2.832
_diffrn_standards_number 0
_exptl_absorpt_coefficient_mu 0.138
_exptl_absorpt_correction_T_max 0.7455
_exptl_absorpt_correction_T_min 0.7148
_exptl_absorpt_correction_type multi-scan
_exptl_absorpt_process_details
;
SADABS-2016/2 (Bruker,2016/2) was used for absorption correction.
wR2(int) was 0.1285 before and 0.0465 after correction.
The Ratio of minimum to maximum transmission is 0.9588.
The \l/2 correction factor is Not present.
;
_exptl_crystal_colour colourless
_exptl_crystal_colour_primary colourless
_exptl_crystal_density_diffrn 1.224
_exptl_crystal_description block
_exptl_crystal_F_000 512
_exptl_crystal_size_max 0.43
_exptl_crystal_size_mid 0.26
_exptl_crystal_size_min 0.23
_refine_diff_density_max 0.377
_refine_diff_density_min -0.223
_refine_diff_density_rms 0.061
_refine_ls_abs_structure_details
;
 Flack x determined using 2595 quotients [(I+)-(I-)]/[(I+)+(I-)]
 (Parsons, Flack and Wagner, Acta Cryst. B69 (2013) 249-259).
;
_refine_ls_abs_structure_Flack 0.016(13)
_refine_ls_extinction_method none
_refine_ls_goodness_of_fit_ref 1.076
_refine_ls_hydrogen_treatment mixed
_refine_ls_matrix_type full
_refine_ls_number_parameters 345
_refine_ls_number_reflns 5734
_refine_ls_number_restraints 83
_refine_ls_restrained_S_all 1.092
_refine_ls_R_factor_all 0.0313
_refine_ls_R_factor_gt 0.0309
_refine_ls_shift/su_max 0.001
_refine_ls_shift/su_mean 0.000
_refine_ls_structure_factor_coef Fsqd
_refine_ls_weighting_details 'w=1/[\s^2^(Fo^2^)+(0.0512P)^2^+0.1733P] where P=(Fo^2^+2Fc^2^)/3'
_refine_ls_weighting_scheme calc
_refine_ls_wR_factor_gt 0.0798
_refine_ls_wR_factor_ref 0.0803
_reflns_Friedel_coverage 0.870
_reflns_Friedel_fraction_full 1.000
_reflns_Friedel_fraction_max 0.997
_reflns_number_gt 5659
_reflns_number_total 5734
_reflns_threshold_expression 'I > 2\s(I)'
_cod_data_source_file d3cc05052a2.cif
_cod_data_source_block mo_220315_flj_3_10aa_0m
_cod_depositor_comments 'Adding full bibliography for 7132615.cif.'
_cod_database_code 7132615
_shelx_shelxl_version_number 2018/3
_shelx_space_group_comment
;
The symmetry employed for this shelxl refinement is uniquely defined
by the following loop, which should always be used as a source of
symmetry information in preference to the above space-group names.
They are only intended as comments.
;
_shelx_estimated_absorpt_t_max 0.969
_shelx_estimated_absorpt_t_min 0.943
_olex2_refinement_description
;
1. Fixed Uiso
 At 1.2 times of:
  All C(H) groups, {H24A,H24B,H24C,H24D} of C24, All C(H,H) groups
 At 1.5 times of:
  All C(H,H,H) groups, {H27D,H27E,H27F,H4A} of C27A, All O(H) groups
2. Restrained distances
 O4-H4A
 0.87 with sigma of 0.02
 C24-C25 \\sim C24-C25A
 with sigma of 0.02
 C25-C26 \\sim C25A-C26A
 with sigma of 0.02
 C26-C27 \\sim C26A-C27A
 with sigma of 0.02
 C24-C26 \\sim C24-C26A
 with sigma of 0.04
 C25-C27 \\sim C25A-C27A
 with sigma of 0.04
3. Rigid bond restraints
 C24, C25, C26, C27, C25A, C26A, C27A
 with sigma for 1-2 distances of 0.005 and sigma for 1-3 distances of 0.01
4. Uiso/Uaniso restraints and constraints
C24 \\sim C25 \\sim C26 \\sim C27 \\sim C25A \\sim C26A \\sim C27A: within 1.7A
with sigma of 0.01 and sigma for terminal atoms of 0.02
5. Others
 Sof(H24C)=Sof(H24D)=Sof(C25A)=Sof(H25C)=Sof(H25D)=Sof(C26A)=Sof(H26C)=
 Sof(H26D)=Sof(C27A)=Sof(H27D)=Sof(H27E)=Sof(H27F)=1-FVAR(1)
 Sof(H24A)=Sof(H24B)=Sof(C25)=Sof(H25A)=Sof(H25B)=Sof(C26)=Sof(H26A)=Sof(H26B)=
 Sof(C27)=Sof(H27A)=Sof(H27B)=Sof(H27C)=FVAR(1)
6.a Free rotating group:
 O4(H4B)
6.b Secondary CH2 refined with riding coordinates:
 C7(H7A,H7B), C24(H24A,H24B), C24(H24C,H24D), C25(H25A,H25B), C26(H26A,H26B),
 C25A(H25C,H25D), C26A(H26C,H26D)
6.c Aromatic/amide H refined with riding coordinates:
 C1(H1), C2(H2), C3(H3), C10(H10), C11(H11), C12(H12), C13(H13), C14(H14),
 C16(H16), C17(H17), C18(H18), C19(H19), C21(H21), C22(H22)
6.d Idealised Me refined as rotating group:
 C6(H6A,H6B,H6C), C8(H8A,H8B,H8C), C27(H27A,H27B,H27C), C27A(H27D,H27E,H27F)
;
_olex2_submission_special_instructions 'No special instructions were received'

loop_
_space_group_symop_operation_xyz
'x, y, z'
'-x, y+1/2, -z'

loop_
_atom_site_label
_atom_site_type_symbol
_atom_site_fract_x
_atom_site_fract_y
_atom_site_fract_z
_atom_site_U_iso_or_equiv
_atom_site_adp_type
_atom_site_occupancy
_atom_site_site_symmetry_order
_atom_site_calc_flag
_atom_site_refinement_flags_posn
_atom_site_refinement_flags_adp
_atom_site_refinement_flags_occupancy
_atom_site_disorder_assembly
_atom_site_disorder_group
P1 P 0.43010(3) 0.36288(5) 0.22208(3) 0.02049(11) Uani 1 1 d . . . . .
O1 O 0.54345(11) 0.28249(15) 0.20591(9) 0.0259(3) Uani 1 1 d . . . . .
O2 O 0.84954(14) 0.2720(3) 0.43553(12) 0.0514(5) Uani 1 1 d . . . . .
O3 O 0.85254(14) 0.1060(2) 0.56281(12) 0.0430(4) Uani 1 1 d . . . . .
N1 N 0.12574(15) 0.4383(2) 0.12501(13) 0.0354(4) Uani 1 1 d . . . . .
N2 N 0.32016(14) 0.33857(18) 0.12971(11) 0.0262(3) Uani 1 1 d . . . . .
C1 C 0.0370(2) 0.5374(3) 0.09103(19) 0.0453(5) Uani 1 1 d . . . . .
H1 H -0.038852 0.526280 0.113142 0.054 Uiso 1 1 calc R . . . .
C2 C 0.0511(2) 0.6543(3) 0.0257(2) 0.0533(6) Uani 1 1 d . . . . .
H2 H -0.013878 0.723350 0.003141 0.064 Uiso 1 1 calc R . . . .
C3 C 0.1606(2) 0.6711(3) -0.0073(2) 0.0514(6) Uani 1 1 d . . . . .
H3 H 0.171453 0.752154 -0.052642 0.062 Uiso 1 1 calc R . . . .
C4 C 0.2563(2) 0.5681(3) 0.02636(16) 0.0389(5) Uani 1 1 d . . . . .
C5 C 0.23229(17) 0.4550(2) 0.09346(14) 0.0289(4) Uani 1 1 d . . . . .
C6 C 0.3750(2) 0.5813(4) -0.01028(19) 0.0560(7) Uani 1 1 d . . . . .
H6A H 0.423487 0.664222 0.025991 0.084 Uiso 1 1 calc GR . . . .
H6B H 0.361645 0.608304 -0.079668 0.084 Uiso 1 1 calc GR . . . .
H6C H 0.417720 0.479926 -0.001137 0.084 Uiso 1 1 calc GR . . . .
C7 C 0.28788(19) 0.1730(3) 0.10073(16) 0.0357(4) Uani 1 1 d . . . . .
H7A H 0.207495 0.147771 0.118146 0.043 Uiso 1 1 calc R . . . .
H7B H 0.347014 0.099703 0.136998 0.043 Uiso 1 1 calc R . . . .
C8 C 0.2861(2) 0.1486(3) -0.00745(19) 0.0485(6) Uani 1 1 d . . . . .
H8A H 0.226079 0.219043 -0.043478 0.073 Uiso 1 1 calc GR . . . .
H8B H 0.265336 0.038305 -0.024203 0.073 Uiso 1 1 calc GR . . . .
H8C H 0.365808 0.172684 -0.024746 0.073 Uiso 1 1 calc GR . . . .
C9 C 0.44834(16) 0.5729(2) 0.23999(12) 0.0239(3) Uani 1 1 d . . . . .
C10 C 0.55972(19) 0.6379(2) 0.22788(14) 0.0305(4) Uani 1 1 d . . . . .
H10 H 0.621390 0.572089 0.209590 0.037 Uiso 1 1 calc R . . . .
C11 C 0.5800(2) 0.7988(3) 0.24266(16) 0.0389(5) Uani 1 1 d . . . . .
H11 H 0.655502 0.843141 0.233760 0.047 Uiso 1 1 calc R . . . .
C12 C 0.4912(2) 0.8948(2) 0.27021(16) 0.0417(5) Uani 1 1 d . . . . .
H12 H 0.505526 1.004889 0.279874 0.050 Uiso 1 1 calc R . . . .
C13 C 0.3812(2) 0.8306(2) 0.28375(16) 0.0404(5) Uani 1 1 d . . . . .
H13 H 0.320546 0.896876 0.303191 0.048 Uiso 1 1 calc R . . . .
C14 C 0.35912(18) 0.6694(2) 0.26902(14) 0.0307(4) Uani 1 1 d . . . . .
H14 H 0.283792 0.625479 0.278699 0.037 Uiso 1 1 calc R . . . .
C15 C 0.37687(16) 0.2861(2) 0.33069(12) 0.0236(3) Uani 1 1 d . . . . .
C16 C 0.25283(17) 0.2707(2) 0.33001(14) 0.0303(4) Uani 1 1 d . . . . .
H16 H 0.199144 0.302259 0.274009 0.036 Uiso 1 1 calc R . . . .
C17 C 0.20678(18) 0.2099(3) 0.41017(16) 0.0365(4) Uani 1 1 d . . . . .
H17 H 0.122231 0.199188 0.408531 0.044 Uiso 1 1 calc R . . . .
C18 C 0.28444(19) 0.1651(3) 0.49235(16) 0.0382(5) Uani 1 1 d . . . . .
H18 H 0.253182 0.123375 0.547133 0.046 Uiso 1 1 calc R . . . .
C19 C 0.40821(18) 0.1813(3) 0.49476(14) 0.0334(4) Uani 1 1 d . . . . .
H19 H 0.460786 0.151082 0.551686 0.040 Uiso 1 1 calc R . . . .
C20 C 0.45665(16) 0.2413(2) 0.41464(13) 0.0255(3) Uani 1 1 d . . . . .
C21 C 0.58857(16) 0.2556(2) 0.42133(13) 0.0266(4) Uani 1 1 d . . . . .
H21 H 0.619864 0.335903 0.384070 0.032 Uiso 1 1 calc R . . . .
C22 C 0.66631(18) 0.1628(3) 0.47650(15) 0.0335(4) Uani 1 1 d . . . . .
H22 H 0.636407 0.077169 0.510434 0.040 Uiso 1 1 calc R . . . .
C23 C 0.79746(18) 0.1886(3) 0.48657(14) 0.0335(4) Uani 1 1 d . . . . .
C24 C 0.9823(2) 0.1229(4) 0.5883(2) 0.0553(7) Uani 1 1 d D U . . .
H24A H 1.018943 0.015995 0.590745 0.066 Uiso 0.684(6) 1 calc R . P A 1
H24B H 1.013239 0.182316 0.535656 0.066 Uiso 0.684(6) 1 calc R . P A 1
H24C H 1.023040 0.147794 0.531460 0.066 Uiso 0.316(6) 1 calc R . P A 2
H24D H 1.020400 0.029590 0.623455 0.066 Uiso 0.316(6) 1 calc R . P A 2
C25 C 1.0224(4) 0.2013(6) 0.6790(3) 0.0560(11) Uani 0.684(6) 1 d D U P A 1
H25A H 1.110203 0.184679 0.696907 0.067 Uiso 0.684(6) 1 calc R . P A 1
H25B H 0.981714 0.153631 0.730722 0.067 Uiso 0.684(6) 1 calc R . P A 1
C26 C 0.9966(5) 0.3756(8) 0.6736(5) 0.0819(16) Uani 0.684(6) 1 d D U P A 1
H26A H 1.040706 0.422358 0.623644 0.098 Uiso 0.684(6) 1 calc R . P A 1
H26B H 0.909535 0.390400 0.651129 0.098 Uiso 0.684(6) 1 calc R . P A 1
C27 C 1.0293(8) 0.4663(10) 0.7665(6) 0.094(2) Uani 0.684(6) 1 d D U P A 1
H27A H 1.020365 0.580021 0.753197 0.141 Uiso 0.684(6) 1 calc GR . P A 1
H27B H 1.112934 0.443295 0.793856 0.141 Uiso 0.684(6) 1 calc GR . P A 1
H27C H 0.975845 0.434994 0.813117 0.141 Uiso 0.684(6) 1 calc GR . P A 1
C25A C 0.9739(9) 0.2787(14) 0.6611(8) 0.062(2) Uani 0.316(6) 1 d D U P A 2
H25C H 0.931377 0.366786 0.623602 0.074 Uiso 0.316(6) 1 calc R . P A 2
H25D H 0.928100 0.249986 0.714377 0.074 Uiso 0.316(6) 1 calc R . P A 2
C26A C 1.0988(8) 0.3297(12) 0.7027(8) 0.065(2) Uani 0.316(6) 1 d D U P A 2
H26C H 1.142826 0.362016 0.649028 0.078 Uiso 0.316(6) 1 calc R . P A 2
H26D H 1.142202 0.238937 0.736661 0.078 Uiso 0.316(6) 1 calc R . P A 2
C27A C 1.0983(13) 0.4680(17) 0.7745(11) 0.079(3) Uani 0.316(6) 1 d D U P A 2
H27D H 1.050914 0.555750 0.742502 0.119 Uiso 0.316(6) 1 calc GR . P A 2
H27E H 1.181110 0.503477 0.795605 0.119 Uiso 0.316(6) 1 calc GR . P A 2
H27F H 1.062447 0.433140 0.831282 0.119 Uiso 0.316(6) 1 calc GR . P A 2
H4A H 0.712(2) 0.341(7) 0.218(4) 0.119 Uiso 1 1 d DR . . . .
O4 O 0.78978(15) 0.3605(3) 0.22376(14) 0.0550(4) Uani 1 1 d D . . . .
H4B H 0.819886 0.350117 0.284786 0.082 Uiso 1 1 d G . . . .

loop_
_atom_site_aniso_label
_atom_site_aniso_U_11
_atom_site_aniso_U_22
_atom_site_aniso_U_33
_atom_site_aniso_U_23
_atom_site_aniso_U_13
_atom_site_aniso_U_12
P1 0.02282(19) 0.01939(18) 0.01937(19) -0.00020(16) 0.00343(13) 0.00022(16)
O1 0.0263(6) 0.0266(6) 0.0251(6) -0.0031(5) 0.0054(5) 0.0033(5)
O2 0.0376(8) 0.0758(13) 0.0397(8) 0.0172(9) 0.0017(7) -0.0157(8)
O3 0.0302(7) 0.0559(10) 0.0422(8) 0.0128(8) 0.0025(6) 0.0071(7)
N1 0.0274(8) 0.0386(10) 0.0385(9) -0.0013(7) -0.0011(7) -0.0012(7)
N2 0.0298(7) 0.0233(8) 0.0238(7) -0.0003(6) -0.0015(5) -0.0010(6)
C1 0.0290(10) 0.0486(13) 0.0554(14) -0.0031(11) -0.0036(9) 0.0043(9)
C2 0.0422(12) 0.0471(13) 0.0643(16) 0.0067(12) -0.0136(11) 0.0089(11)
C3 0.0537(14) 0.0445(13) 0.0504(14) 0.0180(11) -0.0115(11) -0.0024(11)
C4 0.0404(11) 0.0407(11) 0.0322(10) 0.0091(9) -0.0067(8) -0.0046(9)
C5 0.0282(8) 0.0288(9) 0.0272(8) -0.0006(7) -0.0052(7) -0.0003(7)
C6 0.0507(14) 0.0754(19) 0.0414(12) 0.0256(13) 0.0047(10) -0.0099(13)
C7 0.0398(10) 0.0264(9) 0.0382(11) -0.0067(8) -0.0039(8) -0.0022(8)
C8 0.0390(12) 0.0562(15) 0.0493(13) -0.0265(12) 0.0038(10) -0.0044(11)
C9 0.0303(8) 0.0210(8) 0.0202(7) 0.0003(6) 0.0028(6) 0.0003(7)
C10 0.0356(10) 0.0265(9) 0.0305(9) 0.0000(7) 0.0084(7) -0.0030(7)
C11 0.0469(12) 0.0296(9) 0.0402(11) 0.0009(9) 0.0069(9) -0.0107(9)
C12 0.0652(14) 0.0195(10) 0.0381(11) -0.0019(7) -0.0002(10) -0.0023(9)
C13 0.0531(13) 0.0282(11) 0.0388(11) -0.0056(8) 0.0037(9) 0.0113(8)
C14 0.0334(9) 0.0293(9) 0.0297(9) -0.0023(7) 0.0050(7) 0.0046(8)
C15 0.0281(8) 0.0206(8) 0.0229(8) -0.0002(6) 0.0062(6) -0.0003(7)
C16 0.0281(9) 0.0336(10) 0.0294(9) 0.0031(7) 0.0048(7) 0.0012(7)
C17 0.0283(9) 0.0468(12) 0.0361(10) 0.0059(9) 0.0105(8) -0.0008(8)
C18 0.0368(10) 0.0489(12) 0.0313(10) 0.0096(9) 0.0127(8) -0.0005(9)
C19 0.0333(9) 0.0409(11) 0.0263(9) 0.0061(8) 0.0050(7) 0.0006(8)
C20 0.0303(9) 0.0229(8) 0.0237(8) 0.0002(6) 0.0053(7) 0.0000(7)
C21 0.0300(9) 0.0289(9) 0.0212(8) -0.0006(7) 0.0041(6) -0.0030(7)
C22 0.0298(9) 0.0375(10) 0.0334(10) 0.0081(8) 0.0056(7) -0.0019(8)
C23 0.0318(9) 0.0400(11) 0.0287(9) 0.0014(8) 0.0044(7) 0.0009(8)
C24 0.0340(11) 0.0744(19) 0.0537(14) 0.0089(13) -0.0062(10) 0.0037(11)
C25 0.0373(18) 0.071(3) 0.057(2) 0.006(2) -0.0019(15) 0.0056(19)
C26 0.066(3) 0.072(3) 0.098(3) -0.005(3) -0.023(2) -0.001(3)
C27 0.084(4) 0.090(4) 0.098(4) -0.021(4) -0.020(4) 0.016(4)
C25A 0.052(4) 0.057(5) 0.068(5) 0.003(4) -0.020(4) -0.002(4)
C26A 0.052(4) 0.065(5) 0.071(5) -0.005(4) -0.014(4) -0.005(4)
C27A 0.070(7) 0.068(6) 0.093(8) -0.020(6) -0.014(7) 0.008(7)
O4 0.0381(8) 0.0736(12) 0.0542(10) 0.0076(11) 0.0101(7) 0.0001(10)

loop_
_atom_type_symbol
_atom_type_description
_atom_type_scat_dispersion_real
_atom_type_scat_dispersion_imag
_atom_type_scat_source
C C 0.0033 0.0016 'International Tables Vol C Tables 4.2.6.8 and 6.1.1.4'
H H 0.0000 0.0000 'International Tables Vol C Tables 4.2.6.8 and 6.1.1.4'
N N 0.0061 0.0033 'International Tables Vol C Tables 4.2.6.8 and 6.1.1.4'
O O 0.0106 0.0060 'International Tables Vol C Tables 4.2.6.8 and 6.1.1.4'
P P 0.1023 0.0942 'International Tables Vol C Tables 4.2.6.8 and 6.1.1.4'

loop_
_geom_angle_atom_site_label_1
_geom_angle_atom_site_label_2
_geom_angle_atom_site_label_3
_geom_angle
_geom_angle_site_symmetry_1
_geom_angle_site_symmetry_3
_geom_angle_publ_flag
O1 P1 N2 112.56(8) . . ?
O1 P1 C9 112.85(8) . . ?
O1 P1 C15 110.65(8) . . ?
N2 P1 C9 106.62(8) . . ?
N2 P1 C15 107.45(8) . . ?
C9 P1 C15 106.34(8) . . ?
C23 O3 C24 118.16(19) . . ?
C1 N1 C5 118.3(2) . . ?
C5 N2 P1 125.76(13) . . ?
C5 N2 C7 115.01(15) . . ?
C7 N2 P1 116.80(12) . . ?
N1 C1 H1 118.8 . . ?
N1 C1 C2 122.5(2) . . ?
C2 C1 H1 118.8 . . ?
C1 C2 H2 120.4 . . ?
C1 C2 C3 119.2(2) . . ?
C3 C2 H2 120.4 . . ?
C2 C3 H3 120.0 . . ?
C2 C3 C4 120.0(2) . . ?
C4 C3 H3 120.0 . . ?
C3 C4 C6 121.0(2) . . ?
C5 C4 C3 115.8(2) . . ?
C5 C4 C6 123.2(2) . . ?
N1 C5 N2 114.51(17) . . ?
N1 C5 C4 124.15(19) . . ?
C4 C5 N2 121.21(18) . . ?
C4 C6 H6A 109.5 . . ?
C4 C6 H6B 109.5 . . ?
C4 C6 H6C 109.5 . . ?
H6A C6 H6B 109.5 . . ?
H6A C6 H6C 109.5 . . ?
H6B C6 H6C 109.5 . . ?
N2 C7 H7A 109.4 . . ?
N2 C7 H7B 109.4 . . ?
N2 C7 C8 111.38(19) . . ?
H7A C7 H7B 108.0 . . ?
C8 C7 H7A 109.4 . . ?
C8 C7 H7B 109.4 . . ?
C7 C8 H8A 109.5 . . ?
C7 C8 H8B 109.5 . . ?
C7 C8 H8C 109.5 . . ?
H8A C8 H8B 109.5 . . ?
H8A C8 H8C 109.5 . . ?
H8B C8 H8C 109.5 . . ?
C10 C9 P1 117.17(14) . . ?
C14 C9 P1 122.96(15) . . ?
C14 C9 C10 119.81(17) . . ?
C9 C10 H10 120.1 . . ?
C11 C10 C9 119.8(2) . . ?
C11 C10 H10 120.1 . . ?
C10 C11 H11 119.8 . . ?
C12 C11 C10 120.4(2) . . ?
C12 C11 H11 119.8 . . ?
C11 C12 H12 120.0 . . ?
C11 C12 C13 120.06(18) . . ?
C13 C12 H12 120.0 . . ?
C12 C13 H13 119.8 . . ?
C12 C13 C14 120.4(2) . . ?
C14 C13 H13 119.8 . . ?
C9 C14 H14 120.2 . . ?
C13 C14 C9 119.6(2) . . ?
C13 C14 H14 120.2 . . ?
C16 C15 P1 118.27(14) . . ?
C16 C15 C20 119.48(16) . . ?
C20 C15 P1 122.24(13) . . ?
C15 C16 H16 119.5 . . ?
C17 C16 C15 120.92(18) . . ?
C17 C16 H16 119.5 . . ?
C16 C17 H17 120.1 . . ?
C18 C17 C16 119.85(18) . . ?
C18 C17 H17 120.1 . . ?
C17 C18 H18 120.0 . . ?
C17 C18 C19 120.03(18) . . ?
C19 C18 H18 120.0 . . ?
C18 C19 H19 119.4 . . ?
C18 C19 C20 121.10(18) . . ?
C20 C19 H19 119.4 . . ?
C15 C20 C21 122.67(16) . . ?
C19 C20 C15 118.60(16) . . ?
C19 C20 C21 118.73(17) . . ?
C20 C21 H21 118.1 . . ?
C22 C21 C20 123.81(17) . . ?
C22 C21 H21 118.1 . . ?
C21 C22 H22 119.0 . . ?
C21 C22 C23 121.99(19) . . ?
C23 C22 H22 119.0 . . ?
O2 C23 O3 124.00(19) . . ?
O2 C23 C22 126.27(19) . . ?
O3 C23 C22 109.72(17) . . ?
O3 C24 H24A 108.3 . . ?
O3 C24 H24B 108.3 . . ?
O3 C24 H24C 112.8 . . ?
O3 C24 H24D 112.8 . . ?
O3 C24 C25A 94.7(4) . . ?
H24A C24 H24B 107.4 . . ?
H24C C24 H24D 110.2 . . ?
C25 C24 O3 115.7(3) . . ?
C25 C24 H24A 108.3 . . ?
C25 C24 H24B 108.3 . . ?
C25A C24 H24C 112.8 . . ?
C25A C24 H24D 112.8 . . ?
C24 C25 H25A 109.2 . . ?
C24 C25 H25B 109.2 . . ?
C24 C25 C26 112.0(4) . . ?
H25A C25 H25B 107.9 . . ?
C26 C25 H25A 109.2 . . ?
C26 C25 H25B 109.2 . . ?
C25 C26 H26A 108.3 . . ?
C25 C26 H26B 108.3 . . ?
H26A C26 H26B 107.4 . . ?
C27 C26 C25 115.9(5) . . ?
C27 C26 H26A 108.3 . . ?
C27 C26 H26B 108.3 . . ?
C26 C27 H27A 109.5 . . ?
C26 C27 H27B 109.5 . . ?
C26 C27 H27C 109.5 . . ?
H27A C27 H27B 109.5 . . ?
H27A C27 H27C 109.5 . . ?
H27B C27 H27C 109.5 . . ?
C24 C25A H25C 109.8 . . ?
C24 C25A H25D 109.8 . . ?
H25C C25A H25D 108.3 . . ?
C26A C25A C24 109.2(8) . . ?
C26A C25A H25C 109.8 . . ?
C26A C25A H25D 109.8 . . ?
C25A C26A H26C 109.2 . . ?
C25A C26A H26D 109.2 . . ?
C25A C26A C27A 112.2(10) . . ?
H26C C26A H26D 107.9 . . ?
C27A C26A H26C 109.2 . . ?
C27A C26A H26D 109.2 . . ?
C26A C27A H27D 109.5 . . ?
C26A C27A H27E 109.5 . . ?
C26A C27A H27F 109.5 . . ?
H27D C27A H27E 109.5 . . ?
H27D C27A H27F 109.5 . . ?
H27E C27A H27F 109.5 . . ?
H4A O4 H4B 108.0 . . ?

loop_
_geom_bond_atom_site_label_1
_geom_bond_atom_site_label_2
_geom_bond_distance
_geom_bond_site_symmetry_2
_geom_bond_publ_flag
P1 O1 1.4870(13) . ?
P1 N2 1.6586(15) . ?
P1 C9 1.7982(18) . ?
P1 C15 1.8191(18) . ?
O2 C23 1.208(3) . ?
O3 C23 1.342(3) . ?
O3 C24 1.455(3) . ?
N1 C1 1.334(3) . ?
N1 C5 1.339(3) . ?
N2 C5 1.431(2) . ?
N2 C7 1.485(2) . ?
C1 H1 0.9500 . ?
C1 C2 1.365(4) . ?
C2 H2 0.9500 . ?
C2 C3 1.379(4) . ?
C3 H3 0.9500 . ?
C3 C4 1.408(3) . ?
C4 C5 1.388(3) . ?
C4 C6 1.497(4) . ?
C6 H6A 0.9800 . ?
C6 H6B 0.9800 . ?
C6 H6C 0.9800 . ?
C7 H7A 0.9900 . ?
C7 H7B 0.9900 . ?
C7 C8 1.513(3) . ?
C8 H8A 0.9800 . ?
C8 H8B 0.9800 . ?
C8 H8C 0.9800 . ?
C9 C10 1.397(3) . ?
C9 C14 1.395(3) . ?
C10 H10 0.9500 . ?
C10 C11 1.388(3) . ?
C11 H11 0.9500 . ?
C11 C12 1.381(4) . ?
C12 H12 0.9500 . ?
C12 C13 1.385(4) . ?
C13 H13 0.9500 . ?
C13 C14 1.394(3) . ?
C14 H14 0.9500 . ?
C15 C16 1.396(2) . ?
C15 C20 1.415(2) . ?
C16 H16 0.9500 . ?
C16 C17 1.391(3) . ?
C17 H17 0.9500 . ?
C17 C18 1.384(3) . ?
C18 H18 0.9500 . ?
C18 C19 1.391(3) . ?
C19 H19 0.9500 . ?
C19 C20 1.401(3) . ?
C20 C21 1.475(2) . ?
C21 H21 0.9500 . ?
C21 C22 1.330(3) . ?
C22 H22 0.9500 . ?
C22 C23 1.474(3) . ?
C24 H24A 0.9900 . ?
C24 H24B 0.9900 . ?
C24 H24C 0.9900 . ?
C24 H24D 0.9900 . ?
C24 C25 1.436(5) . ?
C24 C25A 1.670(12) . ?
C25 H25A 0.9900 . ?
C25 H25B 0.9900 . ?
C25 C26 1.500(8) . ?
C26 H26A 0.9900 . ?
C26 H26B 0.9900 . ?
C26 C27 1.499(9) . ?
C27 H27A 0.9800 . ?
C27 H27B 0.9800 . ?
C27 H27C 0.9800 . ?
C25A H25C 0.9900 . ?
C25A H25D 0.9900 . ?
C25A C26A 1.500(12) . ?
C26A H26C 0.9900 . ?
C26A H26D 0.9900 . ?
C26A C27A 1.536(14) . ?
C27A H27D 0.9800 . ?
C27A H27E 0.9800 . ?
C27A H27F 0.9800 . ?
O4 H4A 0.88(3) . ?
O4 H4B 0.8699 . ?

loop_
_geom_hbond_atom_site_label_D
_geom_hbond_atom_site_label_H
_geom_hbond_atom_site_label_A
_geom_hbond_distance_DH
_geom_hbond_distance_HA
_geom_hbond_distance_DA
_geom_hbond_angle_DHA
_geom_hbond_site_symmetry_A
_geom_hbond_publ_flag
O4 H4A O1 0.88(3) 1.94(3) 2.817(2) 176(5) . yes

loop_
_geom_torsion_atom_site_label_1
_geom_torsion_atom_site_label_2
_geom_torsion_atom_site_label_3
_geom_torsion_atom_site_label_4
_geom_torsion
_geom_torsion_site_symmetry_1
_geom_torsion_site_symmetry_2
_geom_torsion_site_symmetry_3
_geom_torsion_site_symmetry_4
_geom_torsion_publ_flag
P1 N2 C5 N1 -99.14(19) . . . . ?
P1 N2 C5 C4 84.7(2) . . . . ?
P1 N2 C7 C8 -128.85(16) . . . . ?
P1 C9 C10 C11 -178.70(16) . . . . ?
P1 C9 C14 C13 178.38(16) . . . . ?
P1 C15 C16 C17 178.76(16) . . . . ?
P1 C15 C20 C19 -179.16(15) . . . . ?
P1 C15 C20 C21 1.0(3) . . . . ?
O1 P1 N2 C5 -142.82(15) . . . . ?
O1 P1 N2 C7 55.81(17) . . . . ?
O1 P1 C9 C10 5.83(16) . . . . ?
O1 P1 C9 C14 -171.31(14) . . . . ?
O1 P1 C15 C16 -143.53(15) . . . . ?
O1 P1 C15 C20 36.12(17) . . . . ?
O3 C24 C25 C26 -72.0(5) . . . . ?
O3 C24 C25A C26A 179.7(8) . . . . ?
N1 C1 C2 C3 0.3(4) . . . . ?
N2 P1 C9 C10 -118.24(15) . . . . ?
N2 P1 C9 C14 64.62(17) . . . . ?
N2 P1 C15 C16 -20.28(17) . . . . ?
N2 P1 C15 C20 159.37(14) . . . . ?
C1 N1 C5 N2 -176.88(19) . . . . ?
C1 N1 C5 C4 -0.8(3) . . . . ?
C1 C2 C3 C4 0.1(4) . . . . ?
C2 C3 C4 C5 -0.8(4) . . . . ?
C2 C3 C4 C6 178.4(3) . . . . ?
C3 C4 C5 N1 1.2(3) . . . . ?
C3 C4 C5 N2 177.0(2) . . . . ?
C5 N1 C1 C2 0.0(4) . . . . ?
C5 N2 C7 C8 67.8(2) . . . . ?
C6 C4 C5 N1 -178.0(2) . . . . ?
C6 C4 C5 N2 -2.2(3) . . . . ?
C7 N2 C5 N1 62.5(2) . . . . ?
C7 N2 C5 C4 -113.6(2) . . . . ?
C9 P1 N2 C5 -18.57(18) . . . . ?
C9 P1 N2 C7 -179.94(15) . . . . ?
C9 P1 C15 C16 93.58(16) . . . . ?
C9 P1 C15 C20 -86.77(16) . . . . ?
C9 C10 C11 C12 0.7(3) . . . . ?
C10 C9 C14 C13 1.3(3) . . . . ?
C10 C11 C12 C13 0.3(3) . . . . ?
C11 C12 C13 C14 -0.5(3) . . . . ?
C12 C13 C14 C9 -0.3(3) . . . . ?
C14 C9 C10 C11 -1.5(3) . . . . ?
C15 P1 N2 C5 95.10(17) . . . . ?
C15 P1 N2 C7 -66.27(16) . . . . ?
C15 P1 C9 C10 127.32(14) . . . . ?
C15 P1 C9 C14 -49.82(17) . . . . ?
C15 C16 C17 C18 0.6(3) . . . . ?
C15 C20 C21 C22 -151.7(2) . . . . ?
C16 C15 C20 C19 0.5(3) . . . . ?
C16 C15 C20 C21 -179.30(18) . . . . ?
C16 C17 C18 C19 0.1(4) . . . . ?
C17 C18 C19 C20 -0.5(4) . . . . ?
C18 C19 C20 C15 0.2(3) . . . . ?
C18 C19 C20 C21 -180.0(2) . . . . ?
C19 C20 C21 C22 28.5(3) . . . . ?
C20 C15 C16 C17 -0.9(3) . . . . ?
C20 C21 C22 C23 -175.45(18) . . . . ?
C21 C22 C23 O2 -14.4(4) . . . . ?
C21 C22 C23 O3 165.0(2) . . . . ?
C23 O3 C24 C25 112.0(3) . . . . ?
C23 O3 C24 C25A 87.9(5) . . . . ?
C24 O3 C23 O2 2.8(4) . . . . ?
C24 O3 C23 C22 -176.6(2) . . . . ?
C24 C25 C26 C27 176.8(6) . . . . ?
C24 C25A C26A C27A -177.2(10) . . . . ?
